data_4107002
loop_
_publ_author_name
'Koki Ikemoto'
'Yasuhide Inokuma'
'Makoto Fujita'

_publ_contact_author 'Makoto Fujita'
_publ_contact_author_email mfujita@appchem.t.u-tokyo.ac.jp
_publ_section_title
;
 Diels-Alder via Molecular Recognition in a Crystalline Molecular Flask
;
_journal_name_full 'Journal of the American Chemical Society'
_journal_page_first 16806
_journal_page_last 16808
_journal_paper_doi 10.1021/ja2079064
_journal_volume 133
_journal_year 2011
_chemical_formula_sum 'C82 H60 I6 N16 O8 Zn3'
_chemical_formula_weight 2355.03
_chemical_name_systematic
; 
 ? 
;
_space_group_IT_number 61
_symmetry_cell_setting orthorhombic
_symmetry_space_group_name_Hall '-P 2ac 2ab'
_symmetry_space_group_name_H-M 'P b c a'
_atom_sites_solution_hydrogens geom
_atom_sites_solution_primary direct
_atom_sites_solution_secondary difmap
_audit_creation_method SHELXL-97
_cell_angle_alpha 90.00
_cell_angle_beta 90.00
_cell_angle_gamma 90.00
_cell_formula_units_Z 8
_cell_length_a 27.165(4)
_cell_length_b 13.745(2)
_cell_length_c 46.162(7)
_cell_measurement_reflns_used 8439
_cell_measurement_temperature 90(2)
_cell_measurement_theta_max 27.83
_cell_measurement_theta_min 2.42
_cell_volume 17236(4)
_computing_cell_refinement 'Bruker SMART'
_computing_data_collection 'Bruker SMART'
_computing_data_reduction 'Bruker SAINT'
_computing_molecular_graphics 'Bruker SHELXTL'
_computing_publication_material 'Bruker SHELXTL'
_computing_structure_refinement 'SHELXL-97 (Sheldrick, 1997)'
_computing_structure_solution 'SHELXS-97 (Sheldrick, 1990)'
_diffrn_ambient_temperature 90(2)
_diffrn_measured_fraction_theta_full 0.948
_diffrn_measured_fraction_theta_max 0.948
_diffrn_measurement_device_type 'CCD area detector'
_diffrn_measurement_method 'phi and omega scans'
_diffrn_radiation_monochromator graphite
_diffrn_radiation_source 'fine-focus sealed tube'
_diffrn_radiation_type MoK\a
_diffrn_radiation_wavelength 0.71073
_diffrn_reflns_av_R_equivalents 0.0867
_diffrn_reflns_av_sigmaI/netI 0.0561
_diffrn_reflns_limit_h_max 35
_diffrn_reflns_limit_h_min -34
_diffrn_reflns_limit_k_max 18
_diffrn_reflns_limit_k_min -18
_diffrn_reflns_limit_l_max 58
_diffrn_reflns_limit_l_min -61
_diffrn_reflns_number 183748
_diffrn_reflns_theta_full 28.52
_diffrn_reflns_theta_max 28.52
_diffrn_reflns_theta_min 1.50
_exptl_absorpt_coefficient_mu 3.041
_exptl_absorpt_correction_T_max 0.8881
_exptl_absorpt_correction_T_min 0.8386
_exptl_absorpt_correction_type empirical
_exptl_absorpt_process_details SADABS
_exptl_crystal_colour yellow
_exptl_crystal_density_diffrn 1.815
_exptl_crystal_description prism
_exptl_crystal_F_000 9088
_exptl_crystal_size_max 0.06
_exptl_crystal_size_mid 0.05
_exptl_crystal_size_min 0.04
_refine_diff_density_max 2.019
_refine_diff_density_min -1.404
_refine_diff_density_rms 0.167
_refine_ls_extinction_method none
_refine_ls_goodness_of_fit_ref 0.930
_refine_ls_hydrogen_treatment constr
_refine_ls_matrix_type full
_refine_ls_number_parameters 1083
_refine_ls_number_reflns 20760
_refine_ls_number_restraints 178
_refine_ls_restrained_S_all 0.931
_refine_ls_R_factor_all 0.0944
_refine_ls_R_factor_gt 0.0556
_refine_ls_shift/su_max 0.001
_refine_ls_shift/su_mean 0.000
_refine_ls_structure_factor_coef Fsqd
_refine_ls_weighting_details 'calc w=1/[\s^2^(Fo^2^)+(0.0630P)^2^+218.9192P] where P=(Fo^2^+2Fc^2^)/3'
_refine_ls_weighting_scheme calc
_refine_ls_wR_factor_gt 0.1251
_refine_ls_wR_factor_ref 0.1445
_reflns_number_gt 14762
_reflns_number_total 20760
_reflns_threshold_expression >2sigma(I)
_cod_data_source_file ja2079064_si_003.cif
_cod_data_source_block pbca
_cod_database_code 4107002

loop_
_symmetry_equiv_pos_as_xyz
'x, y, z'
'-x+1/2, -y, z+1/2'
'-x, y+1/2, -z+1/2'
'x+1/2, -y+1/2, -z'
'-x, -y, -z'
'x-1/2, y, -z-1/2'
'x, -y-1/2, z-1/2'
'-x-1/2, y-1/2, z'

loop_
_atom_site_label
_atom_site_type_symbol
_atom_site_fract_x
_atom_site_fract_y
_atom_site_fract_z
_atom_site_U_iso_or_equiv
_atom_site_adp_type
_atom_site_occupancy
_atom_site_symmetry_multiplicity
_atom_site_calc_flag
_atom_site_refinement_flags
_atom_site_disorder_assembly
_atom_site_disorder_group
C1X C 0.7552(3) 0.6756(4) 0.35227(14) 0.0213(13) Uani 1 1 d . . .
C2X C 0.8072(3) 0.6738(5) 0.35125(14) 0.0225(14) Uani 1 1 d . . .
H2XA H 0.8232 0.6864 0.3334 0.027 Uiso 1 1 calc R . .
C3X C 0.8355(3) 0.6538(5) 0.37571(16) 0.0277(15) Uani 1 1 d . . .
C4X C 0.8108(3) 0.6337(5) 0.40183(15) 0.0274(15) Uani 1 1 d . . .
H4XA H 0.8296 0.6197 0.4187 0.033 Uiso 1 1 calc R . .
C5X C 0.7605(3) 0.6336(5) 0.40366(15) 0.0267(15) Uani 1 1 d . . .
H5XA H 0.7449 0.6194 0.4216 0.032 Uiso 1 1 calc R . .
C6X C 0.7314(3) 0.6546(4) 0.37898(15) 0.0225(14) Uani 1 1 d . . .
C7X C 0.6773(3) 0.6545(4) 0.38025(15) 0.0240(14) Uani 1 1 d . . .
C8X C 0.6527(3) 0.6373(5) 0.40696(16) 0.0290(16) Uani 1 1 d . . .
H8XA H 0.6713 0.6276 0.4242 0.035 Uiso 1 1 calc R . .
C9X C 0.6017(3) 0.6348(5) 0.40798(19) 0.0387(19) Uani 1 1 d . . .
H9XA H 0.5855 0.6244 0.4259 0.046 Uiso 1 1 calc R . .
C10X C 0.5741(3) 0.6475(5) 0.38261(19) 0.0359(18) Uani 1 1 d . . .
H10A H 0.5392 0.6444 0.3833 0.043 Uiso 1 1 calc R . .
C11X C 0.5978(3) 0.6644(5) 0.35672(17) 0.0297(16) Uani 1 1 d . . .
H11A H 0.5789 0.6725 0.3396 0.036 Uiso 1 1 calc R . .
C12X C 0.6498(3) 0.6701(5) 0.35511(15) 0.0240(14) Uani 1 1 d . . .
C13X C 0.6741(3) 0.6944(4) 0.32768(14) 0.0224(14) Uani 1 1 d . . .
C14X C 0.6472(3) 0.7182(5) 0.30253(15) 0.0292(16) Uani 1 1 d . . .
H14A H 0.6123 0.7171 0.3033 0.035 Uiso 1 1 calc R . .
C15X C 0.6697(3) 0.7429(5) 0.27720(16) 0.0298(16) Uani 1 1 d . . .
H15A H 0.6505 0.7566 0.2605 0.036 Uiso 1 1 calc R . .
C16X C 0.7209(3) 0.7481(4) 0.27571(15) 0.0261(15) Uani 1 1 d . . .
H16A H 0.7366 0.7659 0.2581 0.031 Uiso 1 1 calc R . .
C17X C 0.7486(3) 0.7270(4) 0.30013(14) 0.0221(14) Uani 1 1 d . . .
H17A H 0.7835 0.7319 0.2992 0.027 Uiso 1 1 calc R . .
C18X C 0.7261(3) 0.6986(4) 0.32638(14) 0.0200(13) Uani 1 1 d . . .
C19X C 0.8893(3) 0.6536(5) 0.37456(17) 0.0293(16) Uani 1 1 d . . .
H19A H 0.9058 0.6533 0.3927 0.035 Uiso 1 1 calc R . .
C20X C 0.9180(3) 0.6537(6) 0.35102(18) 0.0356(18) Uani 1 1 d . . .
H20A H 0.9026 0.6524 0.3326 0.043 Uiso 1 1 calc R . .
C21X C 0.9715(3) 0.6559(6) 0.3521(2) 0.041(2) Uani 1 1 d . . .
H21A H 0.9872 0.6637 0.3704 0.050 Uiso 1 1 calc R . .
C22X C 0.9989(4) 0.6474(8) 0.3289(2) 0.063(3) Uani 1 1 d . . .
H22B H 0.9839 0.6396 0.3105 0.075 Uiso 1 1 calc R . .
H22C H 1.0337 0.6491 0.3305 0.075 Uiso 1 1 calc R . .
C1A C 0.7005(4) 0.8152(7) 0.47653(17) 0.044(2) Uani 1 1 d . . .
C2A C 0.7153(4) 0.9093(8) 0.47444(18) 0.051(3) Uani 1 1 d . . .
H2AA H 0.7492 0.9254 0.4731 0.061 Uiso 1 1 calc R . .
C3A C 0.6799(5) 0.9802(7) 0.4744(2) 0.057(3) Uani 1 1 d . . .
H3AA H 0.6894 1.0466 0.4732 0.069 Uiso 1 1 calc R . .
C4A C 0.6295(5) 0.9557(8) 0.47601(17) 0.063(3) Uani 1 1 d . . .
H4AA H 0.6048 1.0047 0.4759 0.076 Uiso 1 1 calc R . .
C5A C 0.6167(4) 0.8568(8) 0.47786(17) 0.050(3) Uani 1 1 d . . .
H5AA H 0.5830 0.8386 0.4788 0.060 Uiso 1 1 calc R . .
C6A C 0.6520(4) 0.7871(7) 0.47838(16) 0.043(2) Uani 1 1 d . . .
H6AA H 0.6435 0.7204 0.4800 0.052 Uiso 1 1 calc R . .
N1A N 0.7391(4) 0.7351(8) 0.47745(18) 0.066(3) Uani 1 1 d . . .
O1A O 0.7818(4) 0.7604(9) 0.47450(19) 0.101(3) Uani 1 1 d . . .
O2A O 0.7240(4) 0.6516(6) 0.4810(2) 0.093(3) Uani 1 1 d . . .
C1B C 0.7231(3) -0.0343(5) 0.56883(19) 0.066(3) Uani 1 1 d GU . .
C2B C 0.7259(3) 0.0416(7) 0.54902(15) 0.081(4) Uani 1 1 d GU . .
H2BA H 0.7394 0.0307 0.5303 0.097 Uiso 1 1 calc R . .
C3B C 0.7089(4) 0.1336(6) 0.5566(2) 0.112(5) Uani 1 1 d GU . .
H3BA H 0.7109 0.1855 0.5430 0.134 Uiso 1 1 calc R . .
C4B C 0.6892(3) 0.1496(5) 0.5839(2) 0.098(5) Uani 1 1 d GU . .
H4BA H 0.6776 0.2125 0.5891 0.118 Uiso 1 1 calc R . .
C5B C 0.6864(3) 0.0737(7) 0.60374(16) 0.080(4) Uani 1 1 d GU . .
H5BA H 0.6729 0.0846 0.6224 0.096 Uiso 1 1 calc R . .
C6B C 0.7033(3) -0.0183(6) 0.59619(16) 0.079(4) Uani 1 1 d GU . .
H6BA H 0.7014 -0.0702 0.6097 0.094 Uiso 1 1 calc R . .
N1B N 0.7385(4) -0.1234(10) 0.5601(3) 0.095(4) Uani 1 1 d U . .
O1B O 0.7643(3) -0.1336(7) 0.5359(2) 0.085(3) Uani 1 1 d U . .
O2B O 0.7293(5) -0.1873(10) 0.5782(3) 0.143(5) Uani 1 1 d U . .
C1D C 0.5581(3) 0.9227(7) 0.22831(17) 0.039(2) Uani 1 1 d . . .
C2D C 0.5535(5) 0.8646(8) 0.2043(2) 0.072(4) Uani 1 1 d . . .
H2DA H 0.5489 0.7964 0.2062 0.087 Uiso 1 1 calc R . .
C3D C 0.5558(7) 0.9077(9) 0.1775(2) 0.094(5) Uani 1 1 d . . .
H3DA H 0.5520 0.8689 0.1606 0.113 Uiso 1 1 calc R . .
C4D C 0.5635(5) 1.0062(8) 0.1747(2) 0.067(3) Uani 1 1 d . . .
H4DA H 0.5650 1.0347 0.1560 0.080 Uiso 1 1 calc R . .
C5D C 0.5689(4) 1.0629(8) 0.1986(2) 0.062(3) Uani 1 1 d . . .
H5DA H 0.5747 1.1308 0.1966 0.074 Uiso 1 1 calc R . .
C6D C 0.5660(4) 1.0214(7) 0.2259(2) 0.048(2) Uani 1 1 d . . .
H6DA H 0.5695 1.0605 0.2428 0.058 Uiso 1 1 calc R . .
N1D N 0.5550(3) 0.8780(7) 0.25699(16) 0.0476(19) Uani 1 1 d . . .
O1D O 0.5441(3) 0.7922(5) 0.25889(15) 0.0617(19) Uani 1 1 d . . .
O2D O 0.5625(3) 0.9285(7) 0.27804(14) 0.072(2) Uani 1 1 d . . .
C1E C 0.5860(3) 0.3810(4) 0.26261(14) 0.031(2) Uani 0.833(10) 1 d PGDU A 1
C2E C 0.5755(3) 0.3809(5) 0.23314(13) 0.044(3) Uani 0.833(10) 1 d PGDU A 1
H2EA H 0.5798 0.3231 0.2221 0.052 Uiso 0.833(10) 1 calc PR A 1
C3E C 0.5586(3) 0.4652(6) 0.21980(12) 0.061(4) Uani 0.833(10) 1 d PGU A 1
H3EA H 0.5515 0.4652 0.1997 0.073 Uiso 0.833(10) 1 calc PR A 1
C4E C 0.5523(3) 0.5497(4) 0.23594(18) 0.063(4) Uani 0.833(10) 1 d PGU A 1
H4EA H 0.5408 0.6073 0.2268 0.076 Uiso 0.833(10) 1 calc PR A 1
C5E C 0.5628(3) 0.5498(4) 0.26541(18) 0.056(4) Uani 0.833(10) 1 d PGU A 1
H5EA H 0.5585 0.6075 0.2764 0.067 Uiso 0.833(10) 1 calc PR A 1
C6E C 0.5796(3) 0.4654(5) 0.27875(12) 0.045(3) Uani 0.833(10) 1 d PGDU A 1
H6EA H 0.5868 0.4655 0.2989 0.054 Uiso 0.833(10) 1 calc PR A 1
N1E N 0.6053(3) 0.2952(6) 0.2763(2) 0.044(2) Uani 0.833(10) 1 d PDU A 1
O1E O 0.5999(4) 0.2168(6) 0.2637(3) 0.064(3) Uani 0.833(10) 1 d PDU A 1
O2E O 0.6271(3) 0.3056(6) 0.29933(18) 0.061(3) Uani 0.833(10) 1 d PDU A 1
C1G C 0.583(2) 0.355(2) 0.2652(7) 0.069(11) Uani 0.167(10) 1 d PGDU A 2
C2G C 0.579(2) 0.423(3) 0.2430(7) 0.078(12) Uani 0.167(10) 1 d PGDU A 2
H2GA H 0.5842 0.4035 0.2235 0.094 Uiso 0.167(10) 1 calc PR A 2
C3G C 0.567(2) 0.519(2) 0.2494(10) 0.077(13) Uani 0.167(10) 1 d PGU A 2
H3GA H 0.5645 0.5651 0.2343 0.093 Uiso 0.167(10) 1 calc PR A 2
C4G C 0.560(2) 0.547(2) 0.2780(11) 0.076(13) Uani 0.167(10) 1 d PGU A 2
H4GA H 0.5518 0.6124 0.2824 0.092 Uiso 0.167(10) 1 calc PR A 2
C5G C 0.564(2) 0.479(3) 0.3002(8) 0.073(12) Uani 0.167(10) 1 d PGU A 2
H5GA H 0.5590 0.4981 0.3197 0.087 Uiso 0.167(10) 1 calc PR A 2
C6G C 0.576(2) 0.383(2) 0.2937(7) 0.068(12) Uani 0.167(10) 1 d PGDU A 2
H6GA H 0.5788 0.3364 0.3089 0.082 Uiso 0.167(10) 1 calc PR A 2
N1G N 0.595(3) 0.253(3) 0.2591(8) 0.066(12) Uani 0.167(10) 1 d PDU A 2
O1G O 0.5865(19) 0.219(3) 0.2351(7) 0.078(14) Uani 0.167(10) 1 d PDU A 2
O2G O 0.609(2) 0.202(3) 0.2796(8) 0.072(14) Uani 0.167(10) 1 d PDU A 2
Zn1 Zn 0.75044(3) 0.14559(5) 0.192561(15) 0.01841(15) Uani 1 1 d . . .
Zn2 Zn 0.46429(3) -0.15445(5) 0.404304(16) 0.01923(16) Uani 1 1 d . . .
Zn3 Zn 0.95086(3) -0.14347(5) 0.435662(15) 0.01898(16) Uani 1 1 d . . .
I1 I 0.697289(18) 0.29735(3) 0.200877(10) 0.02618(11) Uani 1 1 d . . .
I2 I 0.841937(18) 0.16188(4) 0.181227(11) 0.03387(12) Uani 1 1 d . . .
I3 I 0.474295(19) -0.24234(3) 0.452619(10) 0.03127(12) Uani 1 1 d . . .
I4 I 0.419856(19) -0.22858(4) 0.361046(11) 0.03588(13) Uani 1 1 d . . .
I5 I 1.017838(17) -0.05366(4) 0.408154(10) 0.02876(11) Uani 1 1 d . . .
I6 I 0.95903(2) -0.32050(3) 0.451566(11) 0.03207(12) Uani 1 1 d . . .
C1 C 0.6985(2) 0.0568(5) 0.24182(14) 0.0223(14) Uani 1 1 d . . .
H1A H 0.6708 0.0796 0.2313 0.027 Uiso 1 1 calc R . .
C2 C 0.6912(2) 0.0195(5) 0.26916(14) 0.0210(13) Uani 1 1 d . . .
H2A H 0.6591 0.0153 0.2771 0.025 Uiso 1 1 calc R . .
C3 C 0.7318(2) -0.0121(4) 0.28489(13) 0.0166(12) Uani 1 1 d . . .
C4 C 0.7779(2) -0.0087(4) 0.27175(13) 0.0170(12) Uani 1 1 d . . .
H4A H 0.8062 -0.0318 0.2817 0.020 Uiso 1 1 calc R . .
C5 C 0.7818(2) 0.0285(4) 0.24424(13) 0.0177(12) Uani 1 1 d . . .
H5A H 0.8133 0.0302 0.2353 0.021 Uiso 1 1 calc R . .
C6 C 0.5725(2) -0.1147(5) 0.40570(14) 0.0212(13) Uani 1 1 d . . .
H6A H 0.5676 -0.1222 0.4260 0.025 Uiso 1 1 calc R . .
C7 C 0.6199(2) -0.1022(5) 0.39561(13) 0.0186(13) Uani 1 1 d . . .
H7A H 0.6470 -0.1016 0.4086 0.022 Uiso 1 1 calc R . .
C8 C 0.6271(2) -0.0907(4) 0.36605(13) 0.0160(12) Uani 1 1 d . . .
C9 C 0.5865(2) -0.0895(5) 0.34776(13) 0.0197(13) Uani 1 1 d . . .
H9A H 0.5903 -0.0787 0.3276 0.024 Uiso 1 1 calc R . .
C10 C 0.5403(2) -0.1043(5) 0.35968(13) 0.0198(13) Uani 1 1 d . . .
H10B H 0.5126 -0.1058 0.3471 0.024 Uiso 1 1 calc R . .
C11 C 0.8914(2) -0.1013(5) 0.38258(13) 0.0194(13) Uani 1 1 d . . .
H11B H 0.9232 -0.0950 0.3743 0.023 Uiso 1 1 calc R . .
C12 C 0.8508(2) -0.0870(4) 0.36509(13) 0.0172(12) Uani 1 1 d . . .
H12A H 0.8548 -0.0716 0.3452 0.021 Uiso 1 1 calc R . .
C13 C 0.8040(2) -0.0954(4) 0.37702(13) 0.0169(12) Uani 1 1 d . . .
C14 C 0.8000(3) -0.1185(5) 0.40594(14) 0.0209(13) Uani 1 1 d . . .
H14B H 0.7685 -0.1243 0.4147 0.025 Uiso 1 1 calc R . .
C15 C 0.8422(2) -0.1332(5) 0.42208(14) 0.0206(13) Uani 1 1 d . . .
H15B H 0.8391 -0.1505 0.4419 0.025 Uiso 1 1 calc R . .
C16 C 0.7261(2) -0.0437(4) 0.31553(12) 0.0152(12) Uani 1 1 d . . .
C17 C 0.6776(2) -0.0774(4) 0.35386(13) 0.0156(12) Uani 1 1 d . . .
C18 C 0.7598(2) -0.0809(4) 0.35861(13) 0.0159(12) Uani 1 1 d . . .
C19 C 0.8987(3) -0.1054(5) 0.49129(14) 0.0236(14) Uani 1 1 d . . .
H19B H 0.8879 -0.1703 0.4882 0.028 Uiso 1 1 calc R . .
C20 C 0.8805(3) -0.0548(5) 0.51496(14) 0.0233(14) Uani 1 1 d . . .
H20B H 0.8575 -0.0842 0.5277 0.028 Uiso 1 1 calc R . .
C21 C 0.8967(2) 0.0404(5) 0.51964(13) 0.0197(13) Uani 1 1 d . . .
C22 C 0.9305(2) 0.0804(5) 0.50059(13) 0.0187(13) Uani 1 1 d . . .
H22A H 0.9422 0.1448 0.5034 0.022 Uiso 1 1 calc R . .
C23 C 0.9469(2) 0.0252(5) 0.47726(14) 0.0195(13) Uani 1 1 d . . .
H23A H 0.9701 0.0528 0.4642 0.023 Uiso 1 1 calc R . .
C24 C 0.7869(3) 0.0300(5) 0.66159(15) 0.0244(14) Uani 1 1 d . . .
H24A H 0.7735 0.0628 0.6779 0.029 Uiso 1 1 calc R . .
C25 C 0.8076(3) 0.0848(5) 0.63939(15) 0.0256(15) Uani 1 1 d . . .
H25A H 0.8083 0.1538 0.6405 0.031 Uiso 1 1 calc R . .
C26 C 0.8273(2) 0.0370(4) 0.61558(13) 0.0174(12) Uani 1 1 d . . .
C27 C 0.8266(3) -0.0644(5) 0.61515(14) 0.0235(14) Uani 1 1 d . . .
H27A H 0.8404 -0.0991 0.5993 0.028 Uiso 1 1 calc R . .
C28 C 0.8053(3) -0.1138(5) 0.63818(14) 0.0229(14) Uani 1 1 d . . .
H28A H 0.8050 -0.1829 0.6379 0.027 Uiso 1 1 calc R . .
C29 C 0.9239(3) 0.4879(5) 0.56066(14) 0.0223(14) Uani 1 1 d . . .
H29A H 0.9284 0.5314 0.5449 0.027 Uiso 1 1 calc R . .
C30 C 0.9070(3) 0.3937(5) 0.55496(14) 0.0240(14) Uani 1 1 d . . .
H30A H 0.9012 0.3727 0.5356 0.029 Uiso 1 1 calc R . .
C31 C 0.8989(2) 0.3314(5) 0.57827(14) 0.0190(13) Uani 1 1 d . . .
C32 C 0.9084(3) 0.3648(5) 0.60601(14) 0.0244(15) Uani 1 1 d . . .
H32A H 0.9028 0.3240 0.6223 0.029 Uiso 1 1 calc R . .
C33 C 0.9258(3) 0.4574(5) 0.60965(15) 0.0278(16) Uani 1 1 d . . .
H33A H 0.9326 0.4795 0.6287 0.033 Uiso 1 1 calc R . .
C34 C 0.8799(2) 0.0946(5) 0.54580(13) 0.0203(13) Uani 1 1 d . . .
C35 C 0.8498(2) 0.0922(5) 0.59118(14) 0.0197(13) Uani 1 1 d . . .
C36 C 0.8827(2) 0.2297(5) 0.57351(14) 0.0197(13) Uani 1 1 d . . .
N1 N 0.7431(2) 0.0624(4) 0.22945(11) 0.0183(11) Uani 1 1 d . . .
N2 N 0.5329(2) -0.1167(4) 0.38820(12) 0.0196(11) Uani 1 1 d . . .
N3 N 0.88773(19) -0.1238(4) 0.41066(11) 0.0167(10) Uani 1 1 d . . .
N4 N 0.6804(2) -0.0530(4) 0.32578(11) 0.0171(11) Uani 1 1 d . . .
N5 N 0.7157(2) -0.0921(4) 0.37133(11) 0.0159(10) Uani 1 1 d . . .
N6 N 0.76726(19) -0.0577(4) 0.33087(11) 0.0160(10) Uani 1 1 d . . .
N7 N 0.93095(19) -0.0663(4) 0.47261(11) 0.0183(11) Uani 1 1 d . . .
N8 N 0.7852(2) -0.0675(4) 0.66079(11) 0.0187(11) Uani 1 1 d . . .
N9 N 0.9338(2) 0.5188(4) 0.58736(11) 0.0182(11) Uani 1 1 d . . .
N10 N 0.8571(2) 0.0431(4) 0.56646(11) 0.0189(11) Uani 1 1 d . . .
N11 N 0.8618(2) 0.1844(4) 0.59597(11) 0.0197(11) Uani 1 1 d . . .
N12 N 0.8919(2) 0.1893(4) 0.54746(12) 0.0204(11) Uani 1 1 d . . .

loop_
_atom_site_aniso_label
_atom_site_aniso_U_11
_atom_site_aniso_U_22
_atom_site_aniso_U_33
_atom_site_aniso_U_23
_atom_site_aniso_U_13
_atom_site_aniso_U_12
C1X 0.031(4) 0.007(3) 0.026(3) -0.004(2) -0.001(3) -0.002(3)
C2X 0.029(4) 0.017(3) 0.022(3) -0.002(2) -0.002(3) -0.003(3)
C3X 0.036(4) 0.011(3) 0.036(4) -0.008(3) -0.005(3) 0.000(3)
C4X 0.037(4) 0.020(3) 0.025(3) 0.002(3) -0.004(3) 0.005(3)
C5X 0.039(4) 0.016(3) 0.025(3) -0.003(3) 0.004(3) 0.004(3)
C6X 0.031(4) 0.009(3) 0.027(3) -0.002(2) 0.002(3) 0.000(3)
C7X 0.031(4) 0.010(3) 0.031(4) -0.002(3) 0.008(3) 0.008(3)
C8X 0.041(4) 0.014(3) 0.032(4) -0.001(3) 0.007(3) 0.001(3)
C9X 0.046(5) 0.023(4) 0.047(5) 0.007(3) 0.018(4) 0.005(3)
C10X 0.036(4) 0.016(3) 0.056(5) -0.001(3) 0.012(4) 0.001(3)
C11X 0.034(4) 0.015(3) 0.039(4) -0.002(3) 0.004(3) 0.002(3)
C12X 0.030(4) 0.010(3) 0.032(4) -0.001(3) 0.003(3) 0.003(3)
C13X 0.031(4) 0.009(3) 0.027(3) -0.005(2) -0.002(3) -0.005(3)
C14X 0.037(4) 0.020(3) 0.030(4) -0.006(3) -0.004(3) 0.000(3)
C15X 0.039(4) 0.023(4) 0.027(4) -0.008(3) -0.011(3) 0.001(3)
C16X 0.048(4) 0.010(3) 0.021(3) -0.001(2) 0.006(3) 0.002(3)
C17X 0.033(4) 0.009(3) 0.024(3) -0.006(2) 0.000(3) 0.003(3)
C18X 0.029(4) 0.006(3) 0.025(3) -0.005(2) 0.003(3) -0.001(2)
C19X 0.037(4) 0.015(3) 0.036(4) -0.003(3) -0.006(3) 0.004(3)
C20X 0.039(4) 0.025(4) 0.043(4) 0.004(3) -0.006(4) 0.000(3)
C21X 0.032(4) 0.041(5) 0.052(5) 0.013(4) -0.001(4) 0.001(4)
C22X 0.039(5) 0.079(8) 0.070(7) 0.020(6) -0.003(5) 0.010(5)
C1A 0.059(6) 0.051(5) 0.021(4) 0.003(3) 0.008(4) -0.007(5)
C2A 0.066(6) 0.059(6) 0.027(4) 0.004(4) -0.003(4) -0.026(5)
C3A 0.095(9) 0.040(5) 0.037(5) 0.007(4) -0.016(5) -0.018(6)
C4A 0.102(9) 0.070(7) 0.018(4) 0.006(4) -0.022(5) 0.035(7)
C5A 0.051(6) 0.080(7) 0.021(4) 0.007(4) -0.007(4) -0.012(5)
C6A 0.062(6) 0.046(5) 0.022(4) 0.002(3) 0.003(4) -0.019(5)
N1A 0.077(7) 0.086(8) 0.035(4) 0.010(4) 0.018(4) 0.010(6)
O1A 0.077(6) 0.158(10) 0.068(6) 0.029(6) 0.038(5) 0.022(7)
O2A 0.139(9) 0.052(5) 0.087(6) 0.002(5) 0.012(6) 0.022(6)
C1B 0.042(5) 0.078(6) 0.077(6) -0.031(5) -0.011(5) 0.006(5)
C2B 0.083(7) 0.088(7) 0.072(6) -0.012(6) 0.006(6) -0.020(6)
C3B 0.121(9) 0.099(8) 0.114(9) -0.025(7) 0.020(7) -0.031(7)
C4B 0.087(7) 0.103(8) 0.104(8) -0.042(7) 0.016(7) -0.022(7)
C5B 0.047(5) 0.118(8) 0.075(6) -0.035(6) -0.004(5) -0.001(6)
C6B 0.034(5) 0.121(8) 0.081(7) -0.009(6) -0.010(5) -0.002(5)
N1B 0.069(6) 0.102(7) 0.114(7) 0.020(6) -0.005(6) 0.004(6)
O1B 0.084(5) 0.094(6) 0.076(5) -0.017(4) -0.019(4) 0.012(5)
O2B 0.129(8) 0.133(8) 0.167(8) 0.017(7) 0.036(7) 0.013(7)
C1D 0.031(4) 0.060(6) 0.026(4) 0.011(4) -0.002(3) 0.012(4)
C2D 0.134(12) 0.040(6) 0.043(6) 0.002(4) -0.001(6) 0.027(7)
C3D 0.191(17) 0.058(7) 0.034(5) -0.002(5) 0.000(7) 0.025(9)
C4D 0.112(10) 0.054(6) 0.033(5) 0.012(4) 0.010(6) 0.009(6)
C5D 0.085(8) 0.052(6) 0.047(6) 0.011(5) -0.010(5) -0.005(6)
C6D 0.049(5) 0.060(6) 0.037(5) 0.002(4) -0.009(4) -0.014(5)
N1D 0.039(4) 0.065(6) 0.039(4) 0.014(4) -0.004(3) 0.013(4)
O1D 0.077(5) 0.057(5) 0.051(4) 0.019(3) 0.003(4) 0.015(4)
O2D 0.077(5) 0.112(7) 0.026(3) 0.005(4) -0.015(3) -0.002(5)
C1E 0.019(4) 0.026(5) 0.050(6) 0.006(4) -0.012(4) 0.001(4)
C2E 0.038(6) 0.051(7) 0.042(6) -0.001(5) -0.001(5) -0.002(5)
C3E 0.060(8) 0.080(9) 0.042(6) 0.025(6) -0.002(6) 0.005(7)
C4E 0.059(8) 0.047(7) 0.083(9) 0.030(7) -0.025(7) -0.009(6)
C5E 0.054(7) 0.027(5) 0.086(10) 0.003(6) -0.037(7) -0.014(5)
C6E 0.038(6) 0.039(6) 0.057(7) -0.003(5) -0.022(5) 0.001(5)
N1E 0.042(5) 0.032(5) 0.057(6) 0.007(4) -0.003(4) 0.001(4)
O1E 0.069(7) 0.030(5) 0.094(9) 0.005(6) -0.001(7) 0.008(5)
O2E 0.063(6) 0.063(6) 0.057(5) 0.015(4) -0.022(4) 0.010(4)
C1G 0.09(2) 0.051(19) 0.06(2) -0.008(17) 0.009(19) -0.008(19)
C2G 0.10(3) 0.06(2) 0.07(2) -0.009(19) 0.01(2) -0.01(2)
C3G 0.10(3) 0.06(2) 0.08(2) 0.00(2) 0.00(2) -0.02(2)
C4G 0.09(3) 0.06(2) 0.08(3) 0.01(2) -0.01(2) -0.02(2)
C5G 0.09(3) 0.05(2) 0.07(2) -0.006(19) 0.00(2) -0.01(2)
C6G 0.09(3) 0.05(2) 0.07(2) -0.012(18) 0.00(2) -0.01(2)
N1G 0.10(3) 0.05(2) 0.046(19) 0.002(19) 0.017(19) -0.01(2)
O1G 0.11(3) 0.09(3) 0.03(2) 0.01(2) 0.02(2) -0.02(3)
O2G 0.13(4) 0.03(2) 0.05(2) 0.031(19) 0.02(2) 0.03(2)
Zn1 0.0217(4) 0.0184(4) 0.0151(3) 0.0025(3) -0.0015(3) -0.0035(3)
Zn2 0.0185(4) 0.0165(4) 0.0227(4) -0.0002(3) 0.0022(3) 0.0010(3)
Zn3 0.0200(4) 0.0206(4) 0.0164(3) -0.0011(3) -0.0008(3) 0.0037(3)
I1 0.0313(2) 0.0186(2) 0.0286(2) -0.00102(17) -0.00336(19) 0.00052(18)
I2 0.0225(2) 0.0474(3) 0.0318(2) 0.0156(2) 0.00367(19) -0.0036(2)
I3 0.0349(3) 0.0273(2) 0.0317(2) 0.01262(19) 0.0090(2) 0.0072(2)
I4 0.0309(3) 0.0389(3) 0.0378(3) -0.0127(2) -0.0023(2) -0.0093(2)
I5 0.0204(2) 0.0393(3) 0.0265(2) 0.00307(19) 0.00107(18) 0.00211(19)
I6 0.0407(3) 0.0230(2) 0.0325(2) 0.00223(19) -0.0016(2) 0.0078(2)
C1 0.019(3) 0.028(3) 0.020(3) 0.005(3) -0.001(3) -0.006(3)
C2 0.020(3) 0.023(3) 0.020(3) 0.005(3) 0.003(3) -0.004(3)
C3 0.022(3) 0.013(3) 0.014(3) 0.001(2) -0.001(2) -0.005(2)
C4 0.017(3) 0.017(3) 0.017(3) -0.001(2) 0.001(2) 0.003(2)
C5 0.021(3) 0.017(3) 0.015(3) -0.001(2) -0.001(2) 0.003(2)
C6 0.020(3) 0.027(3) 0.016(3) 0.000(3) 0.000(3) -0.002(3)
C7 0.020(3) 0.021(3) 0.015(3) 0.002(2) -0.004(2) -0.001(3)
C8 0.017(3) 0.008(3) 0.023(3) 0.000(2) 0.003(2) 0.000(2)
C9 0.023(3) 0.021(3) 0.015(3) 0.004(2) 0.001(2) 0.002(3)
C10 0.024(3) 0.020(3) 0.015(3) 0.003(2) -0.004(3) 0.003(3)
C11 0.022(3) 0.019(3) 0.017(3) -0.002(2) 0.000(3) 0.002(3)
C12 0.022(3) 0.015(3) 0.015(3) 0.000(2) 0.000(2) 0.001(2)
C13 0.021(3) 0.007(3) 0.023(3) -0.001(2) 0.001(3) -0.003(2)
C14 0.026(3) 0.018(3) 0.018(3) 0.000(2) -0.002(3) 0.000(3)
C15 0.023(3) 0.021(3) 0.019(3) 0.001(2) 0.004(3) -0.003(3)
C16 0.021(3) 0.010(3) 0.014(3) 0.000(2) 0.001(2) -0.003(2)
C17 0.025(3) 0.004(2) 0.017(3) -0.001(2) 0.003(2) 0.001(2)
C18 0.018(3) 0.007(3) 0.023(3) -0.003(2) 0.002(2) -0.003(2)
C19 0.029(4) 0.023(3) 0.018(3) 0.001(3) -0.001(3) -0.005(3)
C20 0.031(4) 0.021(3) 0.018(3) 0.001(3) 0.005(3) -0.005(3)
C21 0.024(3) 0.019(3) 0.016(3) 0.000(2) -0.003(3) 0.002(3)
C22 0.022(3) 0.017(3) 0.017(3) 0.003(2) -0.001(2) -0.002(2)
C23 0.021(3) 0.016(3) 0.021(3) 0.000(2) -0.002(3) -0.002(3)
C24 0.031(4) 0.019(3) 0.023(3) -0.006(3) 0.010(3) -0.004(3)
C25 0.030(4) 0.016(3) 0.031(4) -0.006(3) 0.007(3) -0.004(3)
C26 0.017(3) 0.018(3) 0.017(3) 0.002(2) 0.004(2) -0.004(2)
C27 0.032(4) 0.017(3) 0.021(3) -0.003(3) 0.007(3) -0.001(3)
C28 0.031(4) 0.016(3) 0.022(3) -0.003(3) 0.002(3) 0.000(3)
C29 0.030(4) 0.018(3) 0.019(3) 0.003(2) 0.002(3) 0.001(3)
C30 0.033(4) 0.020(3) 0.019(3) 0.000(3) -0.001(3) -0.003(3)
C31 0.019(3) 0.016(3) 0.022(3) 0.000(2) 0.001(3) -0.001(2)
C32 0.036(4) 0.018(3) 0.020(3) 0.001(2) 0.005(3) -0.012(3)
C33 0.038(4) 0.027(4) 0.018(3) -0.001(3) -0.006(3) -0.007(3)
C34 0.025(3) 0.020(3) 0.016(3) 0.000(2) -0.001(3) 0.002(3)
C35 0.021(3) 0.016(3) 0.022(3) 0.000(2) 0.001(3) 0.002(2)
C36 0.020(3) 0.017(3) 0.022(3) 0.000(2) -0.001(3) -0.001(2)
N1 0.022(3) 0.019(3) 0.015(2) 0.001(2) -0.007(2) -0.002(2)
N2 0.018(3) 0.017(3) 0.023(3) 0.002(2) 0.003(2) 0.002(2)
N3 0.017(3) 0.012(2) 0.021(3) -0.003(2) 0.000(2) 0.001(2)
N4 0.026(3) 0.009(2) 0.017(2) -0.0005(19) 0.000(2) 0.000(2)
N5 0.021(3) 0.011(2) 0.015(2) 0.0000(19) -0.003(2) 0.002(2)
N6 0.021(3) 0.012(2) 0.015(2) 0.0004(19) 0.001(2) -0.002(2)
N7 0.018(3) 0.023(3) 0.014(2) 0.003(2) -0.001(2) 0.005(2)
N8 0.025(3) 0.014(2) 0.017(2) 0.001(2) 0.005(2) 0.002(2)
N9 0.021(3) 0.016(3) 0.018(3) 0.000(2) 0.002(2) -0.004(2)
N10 0.022(3) 0.020(3) 0.015(2) -0.001(2) -0.001(2) -0.003(2)
N11 0.023(3) 0.015(3) 0.022(3) 0.000(2) 0.004(2) 0.001(2)
N12 0.024(3) 0.016(3) 0.021(3) -0.001(2) 0.001(2) -0.001(2)

loop_
_atom_type_symbol
_atom_type_description
_atom_type_scat_dispersion_real
_atom_type_scat_dispersion_imag
_atom_type_scat_source
C C 0.0033 0.0016 'International Tables Vol C Tables 4.2.6.8 and 6.1.1.4'
H H 0.0000 0.0000 'International Tables Vol C Tables 4.2.6.8 and 6.1.1.4'
N N 0.0061 0.0033 'International Tables Vol C Tables 4.2.6.8 and 6.1.1.4'
O O 0.0106 0.0060 'International Tables Vol C Tables 4.2.6.8 and 6.1.1.4'
Zn Zn 0.2839 1.4301 'International Tables Vol C Tables 4.2.6.8 and 6.1.1.4'
I I -0.4742 1.8119 'International Tables Vol C Tables 4.2.6.8 and 6.1.1.4'

loop_
_geom_angle_atom_site_label_1
_geom_angle_atom_site_label_2
_geom_angle_atom_site_label_3
_geom_angle
_geom_angle_site_symmetry_1
_geom_angle_site_symmetry_3
C2X C1X C6X 118.6(6) . .
C2X C1X C18X 121.0(6) . .
C6X C1X C18X 120.4(6) . .
C3X C2X C1X 121.9(7) . .
C3X C2X H2XA 119.1 . .
C1X C2X H2XA 119.1 . .
C2X C3X C4X 118.0(7) . .
C2X C3X C19X 121.5(7) . .
C4X C3X C19X 120.4(7) . .
C5X C4X C3X 121.9(7) . .
C5X C4X H4XA 119.1 . .
C3X C4X H4XA 119.1 . .
C4X C5X C6X 120.4(7) . .
C4X C5X H5XA 119.8 . .
C6X C5X H5XA 119.8 . .
C5X C6X C1X 119.1(6) . .
C5X C6X C7X 121.6(6) . .
C1X C6X C7X 119.2(6) . .
C12X C7X C8X 119.6(7) . .
C12X C7X C6X 120.1(6) . .
C8X C7X C6X 120.3(7) . .
C9X C8X C7X 120.2(7) . .
C9X C8X H8XA 119.9 . .
C7X C8X H8XA 119.9 . .
C8X C9X C10X 120.2(8) . .
C8X C9X H9XA 119.9 . .
C10X C9X H9XA 119.9 . .
C11X C10X C9X 119.7(8) . .
C11X C10X H10A 120.2 . .
C9X C10X H10A 120.2 . .
C10X C11X C12X 121.4(8) . .
C10X C11X H11A 119.3 . .
C12X C11X H11A 119.3 . .
C7X C12X C11X 118.8(7) . .
C7X C12X C13X 120.7(6) . .
C11X C12X C13X 120.5(7) . .
C14X C13X C18X 118.2(6) . .
C14X C13X C12X 121.9(7) . .
C18X C13X C12X 119.8(6) . .
C15X C14X C13X 122.1(7) . .
C15X C14X H14A 118.9 . .
C13X C14X H14A 118.9 . .
C14X C15X C16X 120.2(7) . .
C14X C15X H15A 119.9 . .
C16X C15X H15A 119.9 . .
C17X C16X C15X 119.4(7) . .
C17X C16X H16A 120.3 . .
C15X C16X H16A 120.3 . .
C16X C17X C18X 121.3(7) . .
C16X C17X H17A 119.4 . .
C18X C17X H17A 119.4 . .
C13X C18X C17X 118.7(6) . .
C13X C18X C1X 119.6(6) . .
C17X C18X C1X 121.6(6) . .
C20X C19X C3X 127.7(7) . .
C20X C19X H19A 116.1 . .
C3X C19X H19A 116.1 . .
C19X C20X C21X 123.6(8) . .
C19X C20X H20A 118.2 . .
C21X C20X H20A 118.2 . .
C22X C21X C20X 122.4(9) . .
C22X C21X H21A 118.8 . .
C20X C21X H21A 118.8 . .
C21X C22X H22B 120.0 . .
C21X C22X H22C 120.0 . .
H22B C22X H22C 120.0 . .
C2A C1A C6A 123.7(10) . .
C2A C1A N1A 119.2(10) . .
C6A C1A N1A 117.1(9) . .
C1A C2A C3A 118.1(10) . .
C1A C2A H2AA 121.0 . .
C3A C2A H2AA 121.0 . .
C2A C3A C4A 120.7(9) . .
C2A C3A H3AA 119.6 . .
C4A C3A H3AA 119.6 . .
C5A C4A C3A 118.2(10) . .
C5A C4A H4AA 120.9 . .
C3A C4A H4AA 120.9 . .
C6A C5A C4A 120.7(10) . .
C6A C5A H5AA 119.7 . .
C4A C5A H5AA 119.7 . .
C5A C6A C1A 118.6(9) . .
C5A C6A H6AA 120.7 . .
C1A C6A H6AA 120.7 . .
O1A N1A O2A 126.8(12) . .
O1A N1A C1A 116.5(11) . .
O2A N1A C1A 116.7(10) . .
C2B C1B C6B 120.0 . .
C2B C1B N1B 117.8(9) . .
C6B C1B N1B 122.2(9) . .
C3B C2B C1B 120.0 . .
C3B C2B H2BA 120.0 . .
C1B C2B H2BA 120.0 . .
C2B C3B C4B 120.0 . .
C2B C3B H3BA 120.0 . .
C4B C3B H3BA 120.0 . .
C5B C4B C3B 120.0 . .
C5B C4B H4BA 120.0 . .
C3B C4B H4BA 120.0 . .
C4B C5B C6B 120.0 . .
C4B C5B H5BA 120.0 . .
C6B C5B H5BA 120.0 . .
C5B C6B C1B 120.0 . .
C5B C6B H6BA 120.0 . .
C1B C6B H6BA 120.0 . .
O2B N1B O1B 126.9(14) . .
O2B N1B C1B 112.1(14) . .
O1B N1B C1B 120.6(12) . .
C2D C1D C6D 121.5(8) . .
C2D C1D N1D 118.8(9) . .
C6D C1D N1D 119.7(8) . .
C1D C2D C3D 118.2(10) . .
C1D C2D H2DA 120.9 . .
C3D C2D H2DA 120.9 . .
C4D C3D C2D 121.0(11) . .
C4D C3D H3DA 119.5 . .
C2D C3D H3DA 119.5 . .
C5D C4D C3D 120.4(10) . .
C5D C4D H4DA 119.8 . .
C3D C4D H4DA 119.8 . .
C4D C5D C6D 119.7(10) . .
C4D C5D H5DA 120.1 . .
C6D C5D H5DA 120.1 . .
C1D C6D C5D 119.1(9) . .
C1D C6D H6DA 120.4 . .
C5D C6D H6DA 120.4 . .
O2D N1D O1D 122.5(8) . .
O2D N1D C1D 118.4(9) . .
O1D N1D C1D 119.1(8) . .
C2E C1E C6E 120.0 . .
C2E C1E N1E 120.3(6) . .
C6E C1E N1E 119.7(6) . .
C3E C2E C1E 120.0 . .
C3E C2E H2EA 120.0 . .
C1E C2E H2EA 120.0 . .
C2E C3E C4E 120.0 . .
C2E C3E H3EA 120.0 . .
C4E C3E H3EA 120.0 . .
C3E C4E C5E 120.0 . .
C3E C4E H4EA 120.0 . .
C5E C4E H4EA 120.0 . .
C6E C5E C4E 120.0 . .
C6E C5E H5EA 120.0 . .
C4E C5E H5EA 120.0 . .
C5E C6E C1E 120.0 . .
C5E C6E H6EA 120.0 . .
C1E C6E H6EA 120.0 . .
O2E N1E O1E 124.7(9) . .
O2E N1E C1E 117.5(8) . .
O1E N1E C1E 117.8(9) . .
C2G C1G C6G 120.0 . .
C2G C1G N1G 121.3(15) . .
C6G C1G N1G 118.7(15) . .
C3G C2G C1G 120.0 . .
C3G C2G H2GA 120.0 . .
C1G C2G H2GA 120.0 . .
C2G C3G C4G 120.0 . .
C2G C3G H3GA 120.0 . .
C4G C3G H3GA 120.0 . .
C5G C4G C3G 120.0 . .
C5G C4G H4GA 120.0 . .
C3G C4G H4GA 120.0 . .
C4G C5G C6G 120.0 . .
C4G C5G H5GA 120.0 . .
C6G C5G H5GA 120.0 . .
C5G C6G C1G 120.0 . .
C5G C6G H6GA 120.0 . .
C1G C6G H6GA 120.0 . .
O1G N1G O2G 122(3) . .
O1G N1G C1G 120(3) . .
O2G N1G C1G 118(2) . .
N8 Zn1 N1 104.7(2) 2_654 .
N8 Zn1 I2 110.95(16) 2_654 .
N1 Zn1 I2 108.22(15) . .
N8 Zn1 I1 105.43(15) 2_654 .
N1 Zn1 I1 105.84(15) . .
I2 Zn1 I1 120.52(3) . .
N2 Zn2 N9 101.5(2) . 4_456
N2 Zn2 I4 104.20(15) . .
N9 Zn2 I4 108.40(15) 4_456 .
N2 Zn2 I3 109.66(15) . .
N9 Zn2 I3 107.80(14) 4_456 .
I4 Zn2 I3 123.14(3) . .
N7 Zn3 N3 100.0(2) . .
N7 Zn3 I5 110.39(16) . .
N3 Zn3 I5 104.46(15) . .
N7 Zn3 I6 105.85(15) . .
N3 Zn3 I6 110.76(14) . .
I5 Zn3 I6 123.05(3) . .
N1 C1 C2 122.8(6) . .
N1 C1 H1A 118.6 . .
C2 C1 H1A 118.6 . .
C1 C2 C3 118.8(6) . .
C1 C2 H2A 120.6 . .
C3 C2 H2A 120.6 . .
C4 C3 C2 118.4(6) . .
C4 C3 C16 121.2(6) . .
C2 C3 C16 120.3(6) . .
C5 C4 C3 119.1(6) . .
C5 C4 H4A 120.5 . .
C3 C4 H4A 120.5 . .
N1 C5 C4 122.7(6) . .
N1 C5 H5A 118.7 . .
C4 C5 H5A 118.7 . .
N2 C6 C7 123.1(6) . .
N2 C6 H6A 118.5 . .
C7 C6 H6A 118.5 . .
C6 C7 C8 118.6(6) . .
C6 C7 H7A 120.7 . .
C8 C7 H7A 120.7 . .
C7 C8 C9 119.2(6) . .
C7 C8 C17 120.9(6) . .
C9 C8 C17 119.9(5) . .
C10 C9 C8 118.4(6) . .
C10 C9 H9A 120.8 . .
C8 C9 H9A 120.8 . .
N2 C10 C9 123.0(6) . .
N2 C10 H10B 118.5 . .
C9 C10 H10B 118.5 . .
N3 C11 C12 122.8(6) . .
N3 C11 H11B 118.6 . .
C12 C11 H11B 118.6 . .
C11 C12 C13 119.1(6) . .
C11 C12 H12A 120.4 . .
C13 C12 H12A 120.4 . .
C14 C13 C12 118.4(6) . .
C14 C13 C18 121.4(6) . .
C12 C13 C18 120.2(6) . .
C13 C14 C15 119.4(6) . .
C13 C14 H14B 120.3 . .
C15 C14 H14B 120.3 . .
N3 C15 C14 122.3(6) . .
N3 C15 H15B 118.8 . .
C14 C15 H15B 118.8 . .
N6 C16 N4 125.2(5) . .
N6 C16 C3 117.3(5) . .
N4 C16 C3 117.5(5) . .
N5 C17 N4 125.5(6) . .
N5 C17 C8 118.0(5) . .
N4 C17 C8 116.5(6) . .
N6 C18 N5 125.7(6) . .
N6 C18 C13 117.2(5) . .
N5 C18 C13 117.1(5) . .
N7 C19 C20 122.5(6) . .
N7 C19 H19B 118.7 . .
C20 C19 H19B 118.7 . .
C19 C20 C21 118.7(6) . .
C19 C20 H20B 120.7 . .
C21 C20 H20B 120.7 . .
C22 C21 C20 118.9(6) . .
C22 C21 C34 121.2(6) . .
C20 C21 C34 119.8(6) . .
C21 C22 C23 119.2(6) . .
C21 C22 H22A 120.4 . .
C23 C22 H22A 120.4 . .
N7 C23 C22 121.9(6) . .
N7 C23 H23A 119.0 . .
C22 C23 H23A 119.0 . .
N8 C24 C25 122.3(6) . .
N8 C24 H24A 118.8 . .
C25 C24 H24A 118.8 . .
C26 C25 C24 119.0(6) . .
C26 C25 H25A 120.5 . .
C24 C25 H25A 120.5 . .
C25 C26 C27 118.6(6) . .
C25 C26 C35 121.1(6) . .
C27 C26 C35 120.3(6) . .
C28 C27 C26 119.0(6) . .
C28 C27 H27A 120.5 . .
C26 C27 H27A 120.5 . .
N8 C28 C27 122.3(6) . .
N8 C28 H28A 118.8 . .
C27 C28 H28A 118.8 . .
N9 C29 C30 122.4(6) . .
N9 C29 H29A 118.8 . .
C30 C29 H29A 118.8 . .
C31 C30 C29 118.4(6) . .
C31 C30 H30A 120.8 . .
C29 C30 H30A 120.8 . .
C32 C31 C30 118.8(6) . .
C32 C31 C36 120.3(6) . .
C30 C31 C36 120.8(6) . .
C33 C32 C31 119.1(6) . .
C33 C32 H32A 120.5 . .
C31 C32 H32A 120.5 . .
N9 C33 C32 122.9(6) . .
N9 C33 H33A 118.5 . .
C32 C33 H33A 118.5 . .
N10 C34 N12 125.7(6) . .
N10 C34 C21 117.0(6) . .
N12 C34 C21 117.2(6) . .
N11 C35 N10 125.9(6) . .
N11 C35 C26 117.4(6) . .
N10 C35 C26 116.6(6) . .
N11 C36 N12 125.4(6) . .
N11 C36 C31 116.8(6) . .
N12 C36 C31 117.8(6) . .
C5 N1 C1 118.2(5) . .
C5 N1 Zn1 122.6(4) . .
C1 N1 Zn1 118.1(4) . .
C10 N2 C6 117.8(6) . .
C10 N2 Zn2 121.2(4) . .
C6 N2 Zn2 120.6(4) . .
C11 N3 C15 117.9(6) . .
C11 N3 Zn3 120.4(4) . .
C15 N3 Zn3 121.7(4) . .
C16 N4 C17 114.8(5) . .
C17 N5 C18 114.3(5) . .
C16 N6 C18 114.5(5) . .
C19 N7 C23 118.8(6) . .
C19 N7 Zn3 119.5(4) . .
C23 N7 Zn3 121.5(4) . .
C28 N8 C24 118.8(6) . .
C28 N8 Zn1 119.9(4) . 2_655
C24 N8 Zn1 121.2(4) . 2_655
C29 N9 C33 118.3(6) . .
C29 N9 Zn2 122.6(4) . 4_556
C33 N9 Zn2 119.0(4) . 4_556
C34 N10 C35 114.1(5) . .
C35 N11 C36 114.8(5) . .
C34 N12 C36 113.9(5) . .

loop_
_geom_bond_atom_site_label_1
_geom_bond_atom_site_label_2
_geom_bond_distance
_geom_bond_site_symmetry_2
C1X C2X 1.413(10) .
C1X C6X 1.421(9) .
C1X C18X 1.467(9) .
C2X C3X 1.394(10) .
C2X H2XA 0.9500 .
C3X C4X 1.407(10) .
C3X C19X 1.462(11) .
C4X C5X 1.371(10) .
C4X H4XA 0.9500 .
C5X C6X 1.415(10) .
C5X H5XA 0.9500 .
C6X C7X 1.472(10) .
C7X C12X 1.397(10) .
C7X C8X 1.422(10) .
C8X C9X 1.385(12) .
C8X H8XA 0.9500 .
C9X C10X 1.402(12) .
C9X H9XA 0.9500 .
C10X C11X 1.377(11) .
C10X H10A 0.9500 .
C11X C12X 1.415(10) .
C11X H11A 0.9500 .
C12X C13X 1.467(10) .
C13X C14X 1.411(10) .
C13X C18X 1.414(10) .
C14X C15X 1.362(11) .
C14X H14A 0.9500 .
C15X C16X 1.393(11) .
C15X H15A 0.9500 .
C16X C17X 1.387(10) .
C16X H16A 0.9500 .
C17X C18X 1.413(9) .
C17X H17A 0.9500 .
C19X C20X 1.337(11) .
C19X H19A 0.9500 .
C20X C21X 1.457(11) .
C20X H20A 0.9500 .
C21X C22X 1.310(14) .
C21X H21A 0.9500 .
C22X H22B 0.9500 .
C22X H22C 0.9500 .
C1A C2A 1.358(13) .
C1A C6A 1.375(13) .
C1A N1A 1.520(14) .
C2A C3A 1.369(15) .
C2A H2AA 0.9500 .
C3A C4A 1.413(16) .
C3A H3AA 0.9500 .
C4A C5A 1.405(15) .
C4A H4AA 0.9500 .
C5A C6A 1.355(14) .
C5A H5AA 0.9500 .
C6A H6AA 0.9500 .
N1A O1A 1.219(13) .
N1A O2A 1.230(13) .
C1B C2B 1.3900 .
C1B C6B 1.3900 .
C1B N1B 1.355(15) .
C2B C3B 1.3900 .
C2B H2BA 0.9500 .
C3B C4B 1.3900 .
C3B H3BA 0.9500 .
C4B C5B 1.3900 .
C4B H4BA 0.9500 .
C5B C6B 1.3900 .
C5B H5BA 0.9500 .
C6B H6BA 0.9500 .
N1B O2B 1.238(16) .
N1B O1B 1.325(15) .
C1D C2D 1.372(13) .
C1D C6D 1.378(13) .
C1D N1D 1.463(10) .
C2D C3D 1.372(14) .
C2D H2DA 0.9500 .
C3D C4D 1.377(16) .
C3D H3DA 0.9500 .
C4D C5D 1.357(14) .
C4D H4DA 0.9500 .
C5D C6D 1.386(13) .
C5D H5DA 0.9500 .
C6D H6DA 0.9500 .
N1D O2D 1.212(10) .
N1D O1D 1.219(11) .
C1E C2E 1.3900 .
C1E C6E 1.3900 .
C1E N1E 1.437(9) .
C2E C3E 1.3900 .
C2E H2EA 0.9500 .
C3E C4E 1.3900 .
C3E H3EA 0.9500 .
C4E C5E 1.3900 .
C4E H4EA 0.9500 .
C5E C6E 1.3900 .
C5E H5EA 0.9500 .
C6E H6EA 0.9500 .
N1E O2E 1.226(11) .
N1E O1E 1.234(11) .
C1G C2G 1.3900 .
C1G C6G 1.3900 .
C1G N1G 1.460(18) .
C2G C3G 1.3900 .
C2G H2GA 0.9500 .
C3G C4G 1.3900 .
C3G H3GA 0.9500 .
C4G C5G 1.3900 .
C4G H4GA 0.9500 .
C5G C6G 1.3900 .
C5G H5GA 0.9500 .
C6G H6GA 0.9500 .
N1G O1G 1.23(2) .
N1G O2G 1.24(2) .
Zn1 N8 2.059(5) 2_654
Zn1 N1 2.061(5) .
Zn1 I2 2.5498(10) .
Zn1 I1 2.5658(9) .
Zn2 N2 2.073(5) .
Zn2 N9 2.077(5) 4_456
Zn2 I4 2.5461(9) .
Zn2 I3 2.5510(9) .
Zn3 N7 2.080(5) .
Zn3 N3 2.085(5) .
Zn3 I5 2.5389(9) .
Zn3 I6 2.5513(9) .
C1 N1 1.340(8) .
C1 C2 1.377(9) .
C1 H1A 0.9500 .
C2 C3 1.389(9) .
C2 H2A 0.9500 .
C3 C4 1.390(9) .
C3 C16 1.488(8) .
C4 C5 1.373(8) .
C4 H4A 0.9500 .
C5 N1 1.338(8) .
C5 H5A 0.9500 .
C6 N2 1.346(8) .
C6 C7 1.378(9) .
C6 H6A 0.9500 .
C7 C8 1.387(8) .
C7 H7A 0.9500 .
C8 C9 1.389(9) .
C8 C17 1.494(9) .
C9 C10 1.384(9) .
C9 H9A 0.9500 .
C10 N2 1.342(8) .
C10 H10B 0.9500 .
C11 N3 1.337(8) .
C11 C12 1.379(9) .
C11 H11B 0.9500 .
C12 C13 1.389(9) .
C12 H12A 0.9500 .
C13 C14 1.377(9) .
C13 C18 1.486(9) .
C14 C15 1.382(9) .
C14 H14B 0.9500 .
C15 N3 1.350(8) .
C15 H15B 0.9500 .
C16 N6 1.337(8) .
C16 N4 1.336(8) .
C17 N5 1.329(8) .
C17 N4 1.341(8) .
C18 N6 1.335(8) .
C18 N5 1.341(8) .
C19 N7 1.342(8) .
C19 C20 1.386(9) .
C19 H19B 0.9500 .
C20 C21 1.397(9) .
C20 H20B 0.9500 .
C21 C22 1.384(9) .
C21 C34 1.491(9) .
C22 C23 1.392(9) .
C22 H22A 0.9500 .
C23 N7 1.347(8) .
C23 H23A 0.9500 .
C24 N8 1.342(8) .
C24 C25 1.390(9) .
C24 H24A 0.9500 .
C25 C26 1.387(9) .
C25 H25A 0.9500 .
C26 C27 1.394(9) .
C26 C35 1.490(9) .
C27 C28 1.387(9) .
C27 H27A 0.9500 .
C28 N8 1.339(8) .
C28 H28A 0.9500 .
C29 N9 1.331(8) .
C29 C30 1.398(9) .
C29 H29A 0.9500 .
C30 C31 1.392(9) .
C30 H30A 0.9500 .
C31 C32 1.384(9) .
C31 C36 1.483(9) .
C32 C33 1.369(9) .
C32 H32A 0.9500 .
C33 N9 1.348(8) .
C33 H33A 0.9500 .
C34 N10 1.339(8) .
C34 N12 1.343(8) .
C35 N11 1.327(8) .
C35 N10 1.341(8) .
C36 N11 1.336(8) .
C36 N12 1.348(8) .
N8 Zn1 2.059(5) 2_655
N9 Zn2 2.077(5) 4_556
